data_7048372
loop_
_publ_author_name
'Xiang, Jing'
'Cheng, Shun-Cheung'
'Jin, Xin-Xin'
'Su, Qian-Qian'
'Zhou, Xin'
'Chu, Wing-Kin'
'Leung, Chi-Fai'
'Ko, Chi-Chiu'

_publ_section_title
;
 Polynuclear Cu(i) and Ag(i) phosphine complexes containing multi-dentate
 polytopic ligands: syntheses, crystal structures and photoluminescence
 properties.
;
_journal_issue 2
_journal_name_full 'Dalton transactions (Cambridge, England : 2003)'
_journal_page_first 741
_journal_page_last 750
_journal_paper_doi 10.1039/c8dt03377c
_journal_volume 48
_journal_year 2019
_chemical_formula_sum 'C115 H94 Cl3 Cu3 N10 O4 P6'
_chemical_formula_weight 2162.79
_space_group_crystal_system monoclinic
_space_group_IT_number 14
_space_group_name_Hall '-P 2ybc'
_space_group_name_H-M_alt 'P 1 21/c 1'
_symmetry_space_group_name_Hall '-P 2ybc'
_symmetry_space_group_name_H-M 'P 1 21/c 1'
_atom_sites_solution_hydrogens geom
_audit_creation_method SHELXL-2014/7
_audit_update_record
;
2018-10-15 deposited with the CCDC.
2018-12-03 downloaded from the CCDC.
;
_cell_angle_alpha 90
_cell_angle_beta 95.400(5)
_cell_angle_gamma 90
_cell_formula_units_Z 4
_cell_length_a 23.8897(12)
_cell_length_b 19.2103(8)
_cell_length_c 22.9234(11)
_cell_measurement_reflns_used 5494
_cell_measurement_temperature 127(3)
_cell_measurement_theta_max 71.1970
_cell_measurement_theta_min 4.1360
_cell_volume 10473.5(9)
_computing_structure_refinement 'SHELXL-2014/7 (Sheldrick, 2014)'
_diffrn_ambient_temperature 127(3)
_diffrn_detector_area_resol_mean 8.1281
_diffrn_measured_fraction_theta_full 0.999
_diffrn_measured_fraction_theta_max 0.999
_diffrn_measurement_device_type 'Xcalibur, Eos, Gemini'
_diffrn_radiation_type CuK\a
_diffrn_radiation_wavelength 1.54184
_diffrn_reflns_av_R_equivalents 0.0684
_diffrn_reflns_av_unetI/netI 0.1018
_diffrn_reflns_Laue_measured_fraction_full 0.999
_diffrn_reflns_Laue_measured_fraction_max 0.999
_diffrn_reflns_limit_h_max 27
_diffrn_reflns_limit_h_min -28
_diffrn_reflns_limit_k_max 17
_diffrn_reflns_limit_k_min -22
_diffrn_reflns_limit_l_max 25
_diffrn_reflns_limit_l_min -27
_diffrn_reflns_number 36522
_diffrn_reflns_point_group_measured_fraction_full 0.999
_diffrn_reflns_point_group_measured_fraction_max 0.999
_diffrn_reflns_theta_full 67.245
_diffrn_reflns_theta_max 67.245
_diffrn_reflns_theta_min 2.957
_diffrn_source 'Enhance (Cu) X-ray Source'
_exptl_absorpt_coefficient_mu 2.740
_exptl_absorpt_correction_T_max 1.00000
_exptl_absorpt_correction_T_min 0.37112
_exptl_absorpt_correction_type multi-scan
_exptl_absorpt_process_details sadabs
_exptl_crystal_colour white
_exptl_crystal_density_diffrn 1.372
_exptl_crystal_description block
_exptl_crystal_F_000 4456
_exptl_crystal_size_max 0.080
_exptl_crystal_size_mid 0.070
_exptl_crystal_size_min 0.070
_exptl_transmission_factor_max 0.8313
_exptl_transmission_factor_min 0.8106
_refine_diff_density_max 1.091
_refine_diff_density_min -0.477
_refine_diff_density_rms 0.096
_refine_ls_extinction_method none
_refine_ls_goodness_of_fit_ref 0.887
_refine_ls_hydrogen_treatment constr
_refine_ls_matrix_type full
_refine_ls_number_parameters 1298
_refine_ls_number_reflns 18759
_refine_ls_number_restraints 3804
_refine_ls_restrained_S_all 0.833
_refine_ls_R_factor_all 0.1065
_refine_ls_R_factor_gt 0.0642
_refine_ls_shift/su_max 0.001
_refine_ls_shift/su_mean 0.000
_refine_ls_structure_factor_coef Fsqd
_refine_ls_weighting_details 'w=1/[\s^2^(Fo^2^)+(0.1042P)^2^+20.9530P] where P=(Fo^2^+2Fc^2^)/3'
_refine_ls_weighting_scheme calc
_refine_ls_wR_factor_gt 0.1572
_refine_ls_wR_factor_ref 0.2000
_reflns_Friedel_coverage 0.000
_reflns_number_gt 12130
_reflns_number_total 18759
_reflns_threshold_expression 'I > 2\s(I)'
_cod_data_source_file c8dt03377c2.cif
_cod_data_source_block exp_6953
_cod_depositor_comments 'Adding full bibliography for 7048372--7048377.cif.'
_cod_database_code 7048372
_shelx_shelxl_version_number 2014/7
_shelx_space_group_comment
;
The symmetry employed for this shelxl refinement is uniquely defined
by the following loop, which should always be used as a source of
symmetry information in preference to the above space-group names.
They are only intended as comments.
;
_shelx_estimated_absorpt_t_min 0.811
_shelx_estimated_absorpt_t_max 0.831

loop_
_space_group_symop_operation_xyz
'x, y, z'
'-x, y+1/2, -z+1/2'
'-x, -y, -z'
'x, -y-1/2, z-1/2'

loop_
_atom_site_label
_atom_site_type_symbol
_atom_site_fract_x
_atom_site_fract_y
_atom_site_fract_z
_atom_site_U_iso_or_equiv
_atom_site_adp_type
_atom_site_occupancy
_atom_site_site_symmetry_order
_atom_site_calc_flag
_atom_site_refinement_flags_posn
_atom_site_refinement_flags_adp
_atom_site_refinement_flags_occupancy
_atom_site_disorder_assembly
_atom_site_disorder_group
Cu1 Cu 0.09861(3) 0.32006(3) 0.18691(3) 0.02019(16) Uani 1 1 d . U . . .
Cu2 Cu 0.38992(3) 0.32003(4) 0.19385(3) 0.02437(18) Uani 1 1 d . U . . .
Cu3 Cu 0.24367(3) 0.57578(4) 0.17311(3) 0.02553(18) Uani 1 1 d . U . . .
P1 P 0.22970(5) 0.62801(7) 0.08422(6) 0.0273(3) Uani 1 1 d . U . . .
P2 P 0.26826(5) 0.63973(7) 0.25411(6) 0.0260(3) Uani 1 1 d . U . . .
P3 P 0.41447(5) 0.28169(7) 0.28497(6) 0.0244(3) Uani 1 1 d . U . . .
P4 P 0.42873(6) 0.29712(8) 0.11089(6) 0.0307(3) Uani 1 1 d . U . . .
P5 P 0.05327(5) 0.31438(6) 0.26669(5) 0.0208(3) Uani 1 1 d . U . . .
P6 P 0.08032(5) 0.25976(6) 0.10405(5) 0.0209(3) Uani 1 1 d . U . . .
Cl1 Cl 0.74935(7) 0.55866(8) 0.25259(7) 0.0462(4) Uani 1 1 d . U . . .
Cl2 Cl 0.24958(14) 0.55687(15) 0.54415(14) 0.1143(10) Uani 1 1 d . U . . .
Cl3 Cl 0.13701(10) 0.52329(11) 0.57375(10) 0.0769(6) Uani 1 1 d . U . . .
C1 C 0.0456(2) 0.2243(2) 0.2902(2) 0.0232(10) Uani 1 1 d . U . . .
C2 C -0.0059(2) 0.1926(3) 0.2953(2) 0.0256(10) Uani 1 1 d . U . . .
H2 H -0.0384 0.2195 0.2941 0.031 Uiso 1 1 calc R U . . .
C3 C -0.0092(2) 0.1214(3) 0.3020(2) 0.0330(12) Uani 1 1 d . U . . .
H3 H -0.0440 0.1006 0.3048 0.040 Uiso 1 1 calc R U . . .
C4 C 0.0386(3) 0.0810(3) 0.3048(2) 0.0342(12) Uani 1 1 d . U . . .
H4 H 0.0359 0.0330 0.3090 0.041 Uiso 1 1 calc R U . . .
C5 C 0.0904(2) 0.1115(3) 0.3012(2) 0.0343(12) Uani 1 1 d . U . . .
H5 H 0.1227 0.0842 0.3033 0.041 Uiso 1 1 calc R U . . .
C6 C 0.0942(2) 0.1827(3) 0.2945(2) 0.0274(10) Uani 1 1 d . U . . .
H6 H 0.1292 0.2033 0.2928 0.033 Uiso 1 1 calc R U . . .
C7 C 0.0869(2) 0.3623(3) 0.3297(2) 0.0233(10) Uani 1 1 d . U . . .
C8 C 0.0926(2) 0.3346(3) 0.3856(2) 0.0344(12) Uani 1 1 d . U . . .
H8 H 0.0767 0.2916 0.3927 0.041 Uiso 1 1 calc R U . . .
C9 C 0.1219(3) 0.3708(3) 0.4316(3) 0.0423(14) Uani 1 1 d . U . . .
H9 H 0.1259 0.3515 0.4690 0.051 Uiso 1 1 calc R U . . .
C10 C 0.1450(2) 0.4357(3) 0.4218(2) 0.0368(13) Uani 1 1 d . U . . .
H10 H 0.1648 0.4599 0.4522 0.044 Uiso 1 1 calc R U . . .
C11 C 0.1382(2) 0.4635(3) 0.3660(2) 0.0330(12) Uani 1 1 d . U . . .
H11 H 0.1527 0.5073 0.3591 0.040 Uiso 1 1 calc R U . . .
C12 C 0.1101(2) 0.4269(3) 0.3204(2) 0.0297(11) Uani 1 1 d . U . . .
H12 H 0.1068 0.4459 0.2829 0.036 Uiso 1 1 calc R U . . .
C13 C -0.0182(2) 0.3489(3) 0.2546(2) 0.0265(10) Uani 1 1 d . U . . .
C14 C -0.0382(2) 0.4015(3) 0.2893(2) 0.0283(11) Uani 1 1 d . U . . .
H14 H -0.0161 0.4172 0.3223 0.034 Uiso 1 1 calc R U . . .
C15 C -0.0910(2) 0.4300(3) 0.2747(3) 0.0361(12) Uani 1 1 d . U . . .
H15 H -0.1039 0.4657 0.2973 0.043 Uiso 1 1 calc R U . . .
C16 C -0.1243(2) 0.4055(3) 0.2266(3) 0.0401(13) Uani 1 1 d . U . . .
H16 H -0.1599 0.4244 0.2173 0.048 Uiso 1 1 calc R U . . .
C17 C -0.1053(2) 0.3532(3) 0.1924(3) 0.0439(14) Uani 1 1 d . U . . .
H17 H -0.1277 0.3369 0.1599 0.053 Uiso 1 1 calc R U . . .
C18 C -0.0524(2) 0.3252(3) 0.2067(2) 0.0333(12) Uani 1 1 d . U . . .
H18 H -0.0397 0.2898 0.1837 0.040 Uiso 1 1 calc R U . . .
C19 C 0.04112(19) 0.1781(2) 0.0970(2) 0.0230(10) Uani 1 1 d . U . . .
C20 C 0.0346(2) 0.1393(3) 0.1465(2) 0.0272(10) Uani 1 1 d . U . . .
H20 H 0.0476 0.1568 0.1831 0.033 Uiso 1 1 calc R U . . .
C21 C 0.0088(2) 0.0742(3) 0.1424(2) 0.0327(12) Uani 1 1 d . U . . .
H21 H 0.0055 0.0480 0.1760 0.039 Uiso 1 1 calc R U . . .
C22 C -0.0118(2) 0.0488(3) 0.0882(2) 0.0317(12) Uani 1 1 d . U . . .
H22 H -0.0298 0.0058 0.0855 0.038 Uiso 1 1 calc R U . . .
C23 C -0.0057(2) 0.0871(3) 0.0378(2) 0.0329(12) Uani 1 1 d . U . . .
H23 H -0.0191 0.0696 0.0013 0.039 Uiso 1 1 calc R U . . .
C24 C 0.0206(2) 0.1517(3) 0.0422(2) 0.0264(10) Uani 1 1 d . U . . .
H24 H 0.0247 0.1774 0.0085 0.032 Uiso 1 1 calc R U . . .
C25 C 0.0459(2) 0.3160(3) 0.0476(2) 0.0273(10) Uani 1 1 d . U . . .
C26 C 0.0559(2) 0.3109(3) -0.0112(2) 0.0345(12) Uani 1 1 d . U . . .
H26 H 0.0815 0.2783 -0.0226 0.041 Uiso 1 1 calc R U . . .
C27 C 0.0279(3) 0.3540(3) -0.0529(3) 0.0438(14) Uani 1 1 d . U . . .
H27 H 0.0344 0.3498 -0.0921 0.053 Uiso 1 1 calc R U . . .
C28 C -0.0092(3) 0.4023(3) -0.0364(3) 0.0466(15) Uani 1 1 d . U . . .
H28 H -0.0281 0.4308 -0.0646 0.056 Uiso 1 1 calc R U . . .
C29 C -0.0192(3) 0.4096(3) 0.0225(3) 0.0424(14) Uani 1 1 d . U . . .
H29 H -0.0445 0.4429 0.0336 0.051 Uiso 1 1 calc R U . . .
C30 C 0.0091(2) 0.3667(3) 0.0640(2) 0.0330(12) Uani 1 1 d . U . . .
H30 H 0.0033 0.3719 0.1033 0.040 Uiso 1 1 calc R U . . .
C31 C 0.1476(2) 0.2351(3) 0.0769(2) 0.0257(10) Uani 1 1 d . U . . .
C32 C 0.1689(2) 0.1685(3) 0.0857(2) 0.0303(11) Uani 1 1 d . U . . .
H32 H 0.1473 0.1345 0.1019 0.036 Uiso 1 1 calc R U . . .
C33 C 0.2222(2) 0.1521(3) 0.0704(3) 0.0393(13) Uani 1 1 d . U . . .
H33 H 0.2364 0.1072 0.0760 0.047 Uiso 1 1 calc R U . . .
C34 C 0.2539(3) 0.2032(4) 0.0467(3) 0.0444(14) Uani 1 1 d . U . . .
H34 H 0.2897 0.1926 0.0363 0.053 Uiso 1 1 calc R U . . .
C35 C 0.2333(3) 0.2692(4) 0.0385(3) 0.0433(14) Uani 1 1 d . U . . .
H35 H 0.2551 0.3031 0.0225 0.052 Uiso 1 1 calc R U . . .
C36 C 0.1805(2) 0.2859(3) 0.0536(2) 0.0335(11) Uani 1 1 d . U . . .
H36 H 0.1668 0.3310 0.0481 0.040 Uiso 1 1 calc R U . . .
C37 C 0.17418(18) 0.4362(2) 0.1799(2) 0.0199(9) Uani 1 1 d . U . . .
C38 C 0.21422(19) 0.3779(2) 0.1892(2) 0.0209(9) Uani 1 1 d . U . . .
C39 C 0.2160(2) 0.2584(2) 0.2038(2) 0.0224(10) Uani 1 1 d . U . . .
H39 H 0.1978 0.2174 0.2125 0.027 Uiso 1 1 calc R U . . .
C40 C 0.2723(2) 0.2566(2) 0.1955(2) 0.0242(10) Uani 1 1 d . U . . .
H40 H 0.2908 0.2140 0.1953 0.029 Uiso 1 1 calc R U . . .
C41 C 0.27288(19) 0.3770(2) 0.18659(19) 0.0196(9) Uani 1 1 d . U . . .
C42 C 0.31301(19) 0.4359(2) 0.1833(2) 0.0216(9) Uani 1 1 d . U . . .
C43 C 0.3545(2) 0.2838(3) 0.3298(2) 0.0295(11) Uani 1 1 d . U . . .
C44 C 0.3216(2) 0.3436(3) 0.3262(2) 0.0360(12) Uani 1 1 d . U . . .
H44 H 0.3318 0.3814 0.3041 0.043 Uiso 1 1 calc R U . . .
C45 C 0.2736(3) 0.3469(4) 0.3559(3) 0.0477(15) Uani 1 1 d . U . . .
H45 H 0.2519 0.3872 0.3538 0.057 Uiso 1 1 calc R U . . .
C46 C 0.2579(3) 0.2917(4) 0.3880(3) 0.0518(16) Uani 1 1 d . U . . .
H46 H 0.2250 0.2940 0.4065 0.062 Uiso 1 1 calc R U . . .
C47 C 0.2905(3) 0.2325(4) 0.3932(3) 0.0517(16) Uani 1 1 d . U . . .
H47 H 0.2804 0.1954 0.4160 0.062 Uiso 1 1 calc R U . . .
C48 C 0.3392(3) 0.2289(3) 0.3635(3) 0.0417(13) Uani 1 1 d . U . . .
H48 H 0.3613 0.1890 0.3666 0.050 Uiso 1 1 calc R U . . .
C49 C 0.4417(2) 0.1936(3) 0.2932(2) 0.0280(11) Uani 1 1 d . U . . .
C50 C 0.4054(2) 0.1386(3) 0.2768(2) 0.0328(12) Uani 1 1 d . U . . .
H50 H 0.3679 0.1476 0.2643 0.039 Uiso 1 1 calc R U . . .
C51 C 0.4250(2) 0.0709(3) 0.2792(2) 0.0339(12) Uani 1 1 d . U . . .
H51 H 0.4007 0.0343 0.2684 0.041 Uiso 1 1 calc R U . . .
C52 C 0.4812(2) 0.0574(3) 0.2978(3) 0.0393(13) Uani 1 1 d . U . . .
H52 H 0.4944 0.0118 0.2993 0.047 Uiso 1 1 calc R U . . .
C53 C 0.5170(2) 0.1110(3) 0.3138(3) 0.0385(13) Uani 1 1 d . U . . .
H53 H 0.5545 0.1017 0.3256 0.046 Uiso 1 1 calc R U . . .
C54 C 0.4976(2) 0.1792(3) 0.3125(3) 0.0339(12) Uani 1 1 d . U . . .
H54 H 0.5220 0.2152 0.3245 0.041 Uiso 1 1 calc R U . . .
C55 C 0.4661(2) 0.3360(3) 0.3271(2) 0.0289(11) Uani 1 1 d . U . . .
C56 C 0.4777(2) 0.3278(3) 0.3873(3) 0.0384(13) Uani 1 1 d . U . . .
H56 H 0.4594 0.2932 0.4067 0.046 Uiso 1 1 calc R U . . .
C57 C 0.5161(3) 0.3707(3) 0.4186(3) 0.0445(14) Uani 1 1 d . U . . .
H57 H 0.5236 0.3646 0.4588 0.053 Uiso 1 1 calc R U . . .
C58 C 0.5433(3) 0.4222(3) 0.3907(3) 0.0486(15) Uani 1 1 d . U . . .
H58 H 0.5691 0.4509 0.4119 0.058 Uiso 1 1 calc R U . . .
C59 C 0.5320(3) 0.4311(3) 0.3307(3) 0.0487(15) Uani 1 1 d . U . . .
H59 H 0.5502 0.4660 0.3116 0.058 Uiso 1 1 calc R U . . .
C60 C 0.4938(2) 0.3881(3) 0.2993(3) 0.0394(13) Uani 1 1 d . U . . .
H60 H 0.4866 0.3941 0.2591 0.047 Uiso 1 1 calc R U . . .
C61 C 0.4124(2) 0.2105(3) 0.0807(2) 0.0335(12) Uani 1 1 d . U . . .
C62 C 0.3985(3) 0.1579(3) 0.1186(3) 0.0483(15) Uani 1 1 d . U . . .
H62 H 0.4018 0.1665 0.1587 0.058 Uiso 1 1 calc R U . . .
C63 C 0.3800(3) 0.0931(4) 0.0986(3) 0.0582(17) Uani 1 1 d . U . . .
H63 H 0.3703 0.0592 0.1247 0.070 Uiso 1 1 calc R U . . .
C64 C 0.3762(3) 0.0796(4) 0.0389(3) 0.0527(16) Uani 1 1 d . U . . .
H64 H 0.3640 0.0363 0.0247 0.063 Uiso 1 1 calc R U . . .
C65 C 0.3906(3) 0.1309(3) 0.0005(3) 0.0443(14) Uani 1 1 d . U . . .
H65 H 0.3888 0.1215 -0.0394 0.053 Uiso 1 1 calc R U . . .
C66 C 0.4077(2) 0.1959(3) 0.0211(3) 0.0418(13) Uani 1 1 d . U . . .
H66 H 0.4161 0.2303 -0.0053 0.050 Uiso 1 1 calc R U . . .
C67 C 0.5052(2) 0.3055(4) 0.1177(2) 0.0446(14) Uani 1 1 d . U . . .
C68 C 0.5267(3) 0.3708(5) 0.1316(3) 0.0670(19) Uani 1 1 d . U . . .
H68 H 0.5023 0.4077 0.1361 0.080 Uiso 1 1 calc R U . . .
C69 C 0.5849(4) 0.3819(6) 0.1389(4) 0.086(2) Uani 1 1 d . U . . .
H69 H 0.5995 0.4260 0.1476 0.103 Uiso 1 1 calc R U . . .
C70 C 0.6196(3) 0.3265(6) 0.1328(3) 0.078(2) Uani 1 1 d . U . . .
H70 H 0.6584 0.3332 0.1374 0.093 Uiso 1 1 calc R U . . .
C71 C 0.5995(3) 0.2633(6) 0.1206(4) 0.081(2) Uani 1 1 d . U . . .
H71 H 0.6244 0.2266 0.1176 0.097 Uiso 1 1 calc R U . . .
C72 C 0.5411(3) 0.2503(5) 0.1122(3) 0.0591(17) Uani 1 1 d . U . . .
H72 H 0.5274 0.2059 0.1033 0.071 Uiso 1 1 calc R U . . .
C73 C 0.4076(2) 0.3555(3) 0.0496(2) 0.0367(12) Uani 1 1 d . U . . .
C74 C 0.3540(2) 0.3842(3) 0.0463(2) 0.0379(12) Uani 1 1 d . U . . .
H74 H 0.3306 0.3750 0.0756 0.046 Uiso 1 1 calc R U . . .
C75 C 0.3353(3) 0.4265(3) -0.0003(3) 0.0505(16) Uani 1 1 d . U . . .
H75 H 0.2997 0.4463 -0.0018 0.061 Uiso 1 1 calc R U . . .
C76 C 0.3694(3) 0.4396(4) -0.0448(3) 0.0618(19) Uani 1 1 d . U . . .
H76 H 0.3563 0.4671 -0.0766 0.074 Uiso 1 1 calc R U . . .
C77 C 0.4225(3) 0.4117(4) -0.0418(3) 0.0590(18) Uani 1 1 d . U . . .
H77 H 0.4455 0.4208 -0.0714 0.071 Uiso 1 1 calc R U . . .
C78 C 0.4420(3) 0.3703(4) 0.0049(3) 0.0494(15) Uani 1 1 d . U . . .
H78 H 0.4781 0.3520 0.0068 0.059 Uiso 1 1 calc R U . . .
C79 C 0.2146(2) 0.6558(3) 0.3044(2) 0.0304(11) Uani 1 1 d . U . . .
C80 C 0.1583(2) 0.6452(3) 0.2847(2) 0.0305(11) Uani 1 1 d . U . . .
H80 H 0.1487 0.6312 0.2462 0.037 Uiso 1 1 calc R U . . .
C81 C 0.1167(2) 0.6553(3) 0.3216(3) 0.0378(13) Uani 1 1 d . U . . .
H81 H 0.0792 0.6482 0.3080 0.045 Uiso 1 1 calc R U . . .
C82 C 0.1305(3) 0.6760(3) 0.3787(3) 0.0436(14) Uani 1 1 d . U . . .
H82 H 0.1023 0.6823 0.4036 0.052 Uiso 1 1 calc R U . . .
C83 C 0.1858(3) 0.6874(4) 0.3992(3) 0.0498(16) Uani 1 1 d . U . . .
H83 H 0.1949 0.7012 0.4378 0.060 Uiso 1 1 calc R U . . .
C84 C 0.2281(3) 0.6782(3) 0.3618(3) 0.0436(14) Uani 1 1 d . U . . .
H84 H 0.2654 0.6870 0.3753 0.052 Uiso 1 1 calc R U . . .
C85 C 0.3244(2) 0.5990(3) 0.3031(2) 0.0332(12) Uani 1 1 d . U . . .
C86 C 0.3089(3) 0.5470(3) 0.3411(3) 0.0542(16) Uani 1 1 d . U . . .
H86 H 0.2710 0.5361 0.3421 0.065 Uiso 1 1 calc R U . . .
C87 C 0.3487(3) 0.5117(4) 0.3773(3) 0.0626(18) Uani 1 1 d . U . . .
H87 H 0.3376 0.4790 0.4038 0.075 Uiso 1 1 calc R U . . .
C88 C 0.4042(3) 0.5251(4) 0.3738(3) 0.0596(18) Uani 1 1 d . U . . .
H88 H 0.4312 0.5004 0.3973 0.072 Uiso 1 1 calc R U . . .
C89 C 0.4204(3) 0.5743(4) 0.3362(3) 0.0606(18) Uani 1 1 d . U . . .
H89 H 0.4584 0.5830 0.3341 0.073 Uiso 1 1 calc R U . . .
C90 C 0.3808(2) 0.6115(3) 0.3011(3) 0.0464(14) Uani 1 1 d . U . . .
H90 H 0.3924 0.6453 0.2758 0.056 Uiso 1 1 calc R U . . .
C91 C 0.2938(2) 0.7266(3) 0.2387(2) 0.0286(11) Uani 1 1 d . U . . .
C92 C 0.2683(2) 0.7866(3) 0.2559(3) 0.0352(12) Uani 1 1 d . U . . .
H92 H 0.2389 0.7836 0.2797 0.042 Uiso 1 1 calc R U . . .
C93 C 0.2862(3) 0.8518(3) 0.2379(3) 0.0474(15) Uani 1 1 d . U . . .
H93 H 0.2688 0.8918 0.2502 0.057 Uiso 1 1 calc R U . . .
C94 C 0.3287(3) 0.8573(3) 0.2027(3) 0.0461(15) Uani 1 1 d . U . . .
H94 H 0.3405 0.9008 0.1911 0.055 Uiso 1 1 calc R U . . .
C95 C 0.3544(3) 0.7975(3) 0.1844(3) 0.0464(14) Uani 1 1 d . U . . .
H95 H 0.3838 0.8011 0.1607 0.056 Uiso 1 1 calc R U . . .
C96 C 0.3364(2) 0.7323(3) 0.2010(2) 0.0349(12) Uani 1 1 d . U . . .
H96 H 0.3527 0.6924 0.1871 0.042 Uiso 1 1 calc R U . . .
C97 C 0.2104(2) 0.5707(3) 0.0212(3) 0.0385(13) Uani 1 1 d . U . . .
C98 C 0.2342(3) 0.5785(4) -0.0323(3) 0.0530(16) Uani 1 1 d . U . . .
H98 H 0.2603 0.6134 -0.0373 0.064 Uiso 1 1 calc R U . . .
C99 C 0.2176(4) 0.5324(5) -0.0776(3) 0.073(2) Uani 1 1 d . U . . .
H99 H 0.2326 0.5372 -0.1133 0.087 Uiso 1 1 calc R U . . .
C100 C 0.1802(4) 0.4810(4) -0.0710(4) 0.075(2) Uani 1 1 d . U . . .
H100 H 0.1708 0.4500 -0.1015 0.090 Uiso 1 1 calc R U . . .
C101 C 0.1556(4) 0.4744(4) -0.0189(4) 0.069(2) Uani 1 1 d . U . . .
H101 H 0.1288 0.4400 -0.0148 0.082 Uiso 1 1 calc R U . . .
C102 C 0.1712(3) 0.5193(3) 0.0270(3) 0.0514(15) Uani 1 1 d . U . . .
H102 H 0.1551 0.5147 0.0622 0.062 Uiso 1 1 calc R U . . .
C103 C 0.1735(2) 0.6930(3) 0.0796(2) 0.0283(11) Uani 1 1 d . U . . .
C104 C 0.1367(2) 0.7031(3) 0.0296(2) 0.0339(12) Uani 1 1 d . U . . .
H104 H 0.1405 0.6769 -0.0040 0.041 Uiso 1 1 calc R U . . .
C105 C 0.0941(2) 0.7525(3) 0.0300(3) 0.0416(14) Uani 1 1 d . U . . .
H105 H 0.0697 0.7595 -0.0036 0.050 Uiso 1 1 calc R U . . .
C106 C 0.0878(2) 0.7912(3) 0.0795(3) 0.0381(13) Uani 1 1 d . U . . .
H106 H 0.0588 0.8235 0.0797 0.046 Uiso 1 1 calc R U . . .
C107 C 0.1245(2) 0.7818(3) 0.1288(3) 0.0380(13) Uani 1 1 d . U . . .
H107 H 0.1212 0.8087 0.1620 0.046 Uiso 1 1 calc R U . . .
C108 C 0.1666(2) 0.7319(3) 0.1286(3) 0.0370(12) Uani 1 1 d . U . . .
H108 H 0.1906 0.7247 0.1624 0.044 Uiso 1 1 calc R U . . .
C109 C 0.2910(2) 0.6745(3) 0.0605(2) 0.0375(12) Uani 1 1 d . U . . .
C110 C 0.2895(3) 0.7432(4) 0.0430(3) 0.0505(15) Uani 1 1 d . U . . .
H110 H 0.2563 0.7686 0.0428 0.061 Uiso 1 1 calc R U . . .
C111 C 0.3374(4) 0.7742(5) 0.0257(4) 0.071(2) Uani 1 1 d . U . . .
H111 H 0.3363 0.8204 0.0135 0.085 Uiso 1 1 calc R U . . .
C112 C 0.3867(3) 0.7372(5) 0.0262(4) 0.077(2) Uani 1 1 d . U . . .
H112 H 0.4189 0.7588 0.0153 0.093 Uiso 1 1 calc R U . . .
C113 C 0.3884(3) 0.6679(5) 0.0428(3) 0.069(2) Uani 1 1 d . U . . .
H113 H 0.4216 0.6426 0.0423 0.083 Uiso 1 1 calc R U . . .
C114 C 0.3405(3) 0.6364(4) 0.0604(3) 0.0541(16) Uani 1 1 d . U . . .
H114 H 0.3415 0.5900 0.0721 0.065 Uiso 1 1 calc R U . . .
C115 C 0.2027(4) 0.5561(4) 0.5982(4) 0.077(2) Uani 1 1 d . U . . .
H116 H 0.2185 0.5281 0.6310 0.093 Uiso 1 1 calc R U . . .
H115 H 0.1983 0.6032 0.6123 0.093 Uiso 1 1 calc R U . . .
N1 N 0.30081(16) 0.3151(2) 0.18773(17) 0.0234(8) Uani 1 1 d . U . . .
N2 N 0.18716(15) 0.3175(2) 0.19940(16) 0.0201(8) Uani 1 1 d . U . . .
N3 N 0.39490(17) 0.4803(2) 0.1846(2) 0.0300(10) Uani 1 1 d . U . . .
N4 N 0.35767(17) 0.5301(2) 0.1740(2) 0.0334(10) Uani 1 1 d . U . . .
N5 N 0.36772(16) 0.4211(2) 0.19073(18) 0.0259(9) Uani 1 1 d . U . . .
N6 N 0.30504(17) 0.5032(2) 0.1727(2) 0.0289(9) Uani 1 1 d . U . . .
N7 N 0.18111(17) 0.5051(2) 0.18046(19) 0.0269(9) Uani 1 1 d . U . . .
N8 N 0.11971(16) 0.4200(2) 0.16968(17) 0.0217(8) Uani 1 1 d . U . . .
N9 N 0.09214(16) 0.4802(2) 0.16411(18) 0.0230(8) Uani 1 1 d . U . . .
N10 N 0.12821(17) 0.5316(2) 0.1704(2) 0.0287(9) Uani 1 1 d . U . . .
O1 O 0.7127(6) 0.5758(6) 0.2941(6) 0.058(3) Uani 0.5 1 d . U P A 1
O2 O 0.7131(5) 0.5195(6) 0.2043(5) 0.062(3) Uani 0.5 1 d . U P A 1
O4 O 0.7934(5) 0.5200(6) 0.2683(7) 0.074(3) Uani 0.5 1 d . U P A 1
O1' O 0.7093(6) 0.5392(6) 0.2947(7) 0.059(3) Uani 0.5 1 d . U P A 2
O2' O 0.7538(6) 0.5087(5) 0.2121(5) 0.063(3) Uani 0.5 1 d . U P A 2
O4' O 0.8075(5) 0.5591(8) 0.2910(5) 0.074(3) Uani 0.5 1 d . U P A 2
O3 O 0.7507(3) 0.6244(3) 0.2277(3) 0.092(2) Uani 1 1 d . U . . .

loop_
_atom_site_aniso_label
_atom_site_aniso_U_11
_atom_site_aniso_U_22
_atom_site_aniso_U_33
_atom_site_aniso_U_23
_atom_site_aniso_U_13
_atom_site_aniso_U_12
Cu1 0.0204(4) 0.0205(3) 0.0195(3) -0.0006(3) 0.0011(3) -0.0020(3)
Cu2 0.0206(4) 0.0267(4) 0.0258(4) -0.0002(3) 0.0019(3) 0.0045(3)
Cu3 0.0221(4) 0.0198(4) 0.0339(4) 0.0004(3) -0.0018(3) 0.0002(3)
P1 0.0248(7) 0.0268(7) 0.0295(7) -0.0007(5) -0.0014(5) 0.0011(5)
P2 0.0244(6) 0.0228(6) 0.0298(7) -0.0012(5) -0.0035(5) 0.0004(5)
P3 0.0203(6) 0.0272(7) 0.0255(6) 0.0005(5) 0.0011(5) 0.0048(5)
P4 0.0249(7) 0.0404(8) 0.0272(7) -0.0011(6) 0.0037(5) 0.0062(6)
P5 0.0201(6) 0.0232(6) 0.0191(6) -0.0005(5) 0.0010(5) -0.0017(5)
P6 0.0239(6) 0.0193(6) 0.0191(6) -0.0002(5) 0.0002(5) -0.0009(5)
Cl1 0.0516(9) 0.0337(7) 0.0551(9) -0.0046(7) 0.0149(7) 0.0092(7)
Cl2 0.143(3) 0.0828(17) 0.124(2) -0.0046(16) 0.048(2) -0.0013(17)
Cl3 0.0904(15) 0.0652(12) 0.0735(13) -0.0143(10) -0.0013(11) 0.0129(11)
C1 0.031(2) 0.022(2) 0.017(2) -0.0006(18) 0.0037(18) -0.0019(19)
C2 0.027(2) 0.028(2) 0.021(2) 0.0034(19) 0.0002(19) -0.005(2)
C3 0.040(3) 0.033(3) 0.024(3) 0.001(2) -0.003(2) -0.012(2)
C4 0.058(3) 0.024(3) 0.020(2) -0.002(2) 0.001(2) -0.004(2)
C5 0.048(3) 0.037(3) 0.017(2) -0.001(2) 0.001(2) 0.015(2)
C6 0.032(3) 0.029(2) 0.022(2) 0.003(2) 0.0041(19) 0.000(2)
C7 0.022(2) 0.027(2) 0.020(2) -0.0023(19) -0.0023(18) 0.0016(19)
C8 0.041(3) 0.036(3) 0.025(3) -0.001(2) 0.001(2) -0.013(2)
C9 0.050(3) 0.050(3) 0.026(3) -0.005(3) -0.003(2) -0.005(3)
C10 0.035(3) 0.043(3) 0.032(3) -0.014(2) -0.001(2) -0.002(2)
C11 0.040(3) 0.028(3) 0.031(3) -0.009(2) 0.003(2) -0.004(2)
C12 0.036(3) 0.029(2) 0.024(2) -0.004(2) 0.002(2) -0.003(2)
C13 0.026(2) 0.023(2) 0.030(2) 0.005(2) -0.001(2) 0.0001(19)
C14 0.028(3) 0.026(2) 0.032(3) 0.000(2) 0.008(2) 0.005(2)
C15 0.032(3) 0.028(3) 0.049(3) 0.006(2) 0.014(2) 0.005(2)
C16 0.026(3) 0.042(3) 0.051(3) 0.014(3) -0.001(2) 0.003(2)
C17 0.035(3) 0.052(3) 0.043(3) 0.002(3) -0.008(3) 0.003(3)
C18 0.029(3) 0.035(3) 0.036(3) -0.001(2) 0.004(2) 0.003(2)
C19 0.019(2) 0.022(2) 0.028(2) -0.0018(19) 0.0009(18) 0.0031(18)
C20 0.031(2) 0.028(2) 0.021(2) -0.0050(19) -0.0010(19) -0.005(2)
C21 0.040(3) 0.026(3) 0.032(3) 0.002(2) 0.007(2) -0.001(2)
C22 0.033(3) 0.021(2) 0.041(3) -0.004(2) 0.004(2) -0.007(2)
C23 0.036(3) 0.032(3) 0.030(3) -0.009(2) 0.000(2) -0.005(2)
C24 0.032(3) 0.022(2) 0.024(2) 0.0009(19) -0.002(2) -0.002(2)
C25 0.029(2) 0.026(2) 0.025(2) 0.001(2) -0.0064(19) -0.002(2)
C26 0.046(3) 0.028(3) 0.028(3) 0.003(2) -0.003(2) -0.005(2)
C27 0.062(4) 0.039(3) 0.029(3) 0.007(2) -0.005(3) -0.005(3)
C28 0.061(4) 0.035(3) 0.039(3) 0.012(3) -0.016(3) -0.005(3)
C29 0.052(3) 0.030(3) 0.042(3) 0.007(2) -0.011(3) 0.003(3)
C30 0.037(3) 0.027(3) 0.033(3) 0.002(2) -0.003(2) -0.003(2)
C31 0.026(2) 0.032(2) 0.019(2) -0.0073(19) 0.0044(18) 0.001(2)
C32 0.028(2) 0.032(3) 0.031(3) -0.007(2) 0.000(2) -0.003(2)
C33 0.037(3) 0.043(3) 0.037(3) -0.007(3) 0.000(2) 0.003(2)
C34 0.036(3) 0.061(3) 0.038(3) -0.017(3) 0.008(2) 0.001(3)
C35 0.040(3) 0.056(3) 0.035(3) -0.004(3) 0.009(2) -0.014(3)
C36 0.036(3) 0.039(3) 0.027(2) -0.004(2) 0.006(2) -0.005(2)
C37 0.016(2) 0.021(2) 0.022(2) -0.0024(18) -0.0001(17) 0.0009(17)
C38 0.022(2) 0.021(2) 0.020(2) -0.0027(18) 0.0035(17) 0.0003(18)
C39 0.026(2) 0.019(2) 0.021(2) 0.0024(18) 0.0005(18) 0.0015(18)
C40 0.025(2) 0.020(2) 0.027(2) -0.0013(19) -0.0011(19) 0.0008(18)
C41 0.024(2) 0.018(2) 0.015(2) -0.0014(17) -0.0034(17) -0.0006(18)
C42 0.019(2) 0.022(2) 0.024(2) -0.0035(18) 0.0022(18) -0.0010(18)
C43 0.027(2) 0.036(3) 0.025(2) -0.003(2) 0.0044(19) 0.003(2)
C44 0.037(3) 0.043(3) 0.027(3) 0.001(2) 0.002(2) 0.013(2)
C45 0.041(3) 0.062(4) 0.040(3) -0.004(3) 0.003(3) 0.022(3)
C46 0.036(3) 0.072(4) 0.050(4) -0.009(3) 0.017(3) 0.001(3)
C47 0.056(4) 0.058(4) 0.045(3) -0.002(3) 0.021(3) -0.004(3)
C48 0.048(3) 0.041(3) 0.039(3) -0.001(2) 0.013(3) 0.006(3)
C49 0.024(2) 0.035(3) 0.025(2) 0.000(2) 0.0027(19) 0.004(2)
C50 0.030(3) 0.037(3) 0.031(3) 0.002(2) -0.002(2) 0.004(2)
C51 0.032(3) 0.032(3) 0.037(3) -0.002(2) 0.000(2) 0.000(2)
C52 0.037(3) 0.033(3) 0.047(3) -0.002(3) -0.001(3) 0.008(2)
C53 0.030(3) 0.036(3) 0.049(3) 0.003(3) 0.002(2) 0.008(2)
C54 0.027(3) 0.032(3) 0.042(3) 0.000(2) 0.000(2) 0.002(2)
C55 0.025(2) 0.029(2) 0.032(3) 0.000(2) 0.001(2) 0.006(2)
C56 0.040(3) 0.042(3) 0.033(3) 0.000(2) 0.002(2) 0.002(2)
C57 0.046(3) 0.049(3) 0.036(3) -0.005(3) -0.007(3) -0.005(3)
C58 0.045(3) 0.045(3) 0.052(4) -0.003(3) -0.013(3) -0.010(3)
C59 0.046(3) 0.044(3) 0.054(4) 0.009(3) -0.007(3) -0.010(3)
C60 0.036(3) 0.041(3) 0.040(3) 0.006(2) -0.003(2) -0.004(2)
C61 0.035(3) 0.034(3) 0.031(3) -0.003(2) 0.002(2) 0.011(2)
C62 0.073(4) 0.041(3) 0.030(3) -0.002(2) -0.003(3) 0.020(3)
C63 0.092(5) 0.043(3) 0.041(3) 0.002(3) 0.008(3) 0.005(3)
C64 0.070(4) 0.041(3) 0.046(4) -0.006(3) 0.002(3) 0.008(3)
C65 0.053(3) 0.049(3) 0.032(3) -0.009(3) 0.009(3) 0.002(3)
C66 0.042(3) 0.051(3) 0.033(3) -0.003(2) 0.008(2) 0.005(3)
C67 0.029(3) 0.078(4) 0.026(3) 0.003(3) 0.004(2) 0.004(3)
C68 0.045(4) 0.100(5) 0.056(4) -0.016(4) 0.005(3) -0.007(4)
C69 0.056(4) 0.138(7) 0.064(5) -0.013(5) 0.002(4) -0.025(5)
C70 0.034(4) 0.147(7) 0.051(4) 0.017(5) 0.001(3) -0.006(4)
C71 0.039(4) 0.130(6) 0.073(5) 0.026(5) 0.006(4) 0.029(4)
C72 0.035(3) 0.089(5) 0.053(4) 0.015(3) 0.006(3) 0.012(3)
C73 0.039(3) 0.038(3) 0.032(3) 0.001(2) 0.001(2) -0.001(2)
C74 0.040(3) 0.044(3) 0.030(3) 0.001(2) 0.001(2) -0.001(2)
C75 0.062(4) 0.046(3) 0.043(3) 0.009(3) -0.004(3) 0.005(3)
C76 0.080(5) 0.056(4) 0.049(4) 0.024(3) 0.002(3) 0.000(4)
C77 0.069(4) 0.065(4) 0.045(4) 0.014(3) 0.014(3) -0.010(4)
C78 0.046(3) 0.060(4) 0.043(3) 0.008(3) 0.009(3) -0.004(3)
C79 0.033(3) 0.029(2) 0.030(3) 0.002(2) 0.005(2) 0.002(2)
C80 0.033(3) 0.027(2) 0.031(3) -0.001(2) 0.002(2) 0.002(2)
C81 0.029(3) 0.046(3) 0.038(3) 0.006(3) 0.002(2) 0.006(2)
C82 0.043(3) 0.054(4) 0.035(3) 0.004(3) 0.010(3) 0.009(3)
C83 0.051(4) 0.065(4) 0.033(3) -0.007(3) 0.002(3) 0.010(3)
C84 0.036(3) 0.056(3) 0.038(3) -0.005(3) -0.003(2) -0.002(3)
C85 0.031(3) 0.027(2) 0.040(3) -0.003(2) -0.008(2) 0.003(2)
C86 0.049(3) 0.046(3) 0.063(4) 0.020(3) -0.014(3) -0.006(3)
C87 0.063(4) 0.053(4) 0.066(4) 0.015(3) -0.019(3) -0.002(3)
C88 0.066(4) 0.047(4) 0.061(4) 0.003(3) -0.022(3) 0.024(3)
C89 0.042(4) 0.069(4) 0.068(4) -0.001(4) -0.015(3) 0.011(3)
C90 0.033(3) 0.048(3) 0.055(3) 0.004(3) -0.007(3) 0.007(3)
C91 0.026(2) 0.026(2) 0.032(3) 0.001(2) -0.007(2) -0.002(2)
C92 0.033(3) 0.031(3) 0.041(3) -0.002(2) -0.003(2) -0.001(2)
C93 0.051(4) 0.031(3) 0.057(4) -0.007(3) -0.008(3) 0.001(3)
C94 0.057(4) 0.030(3) 0.050(4) 0.006(3) 0.000(3) -0.011(3)
C95 0.044(3) 0.046(3) 0.049(3) 0.005(3) 0.002(3) -0.013(3)
C96 0.036(3) 0.029(3) 0.039(3) -0.002(2) 0.001(2) -0.003(2)
C97 0.038(3) 0.038(3) 0.037(3) -0.008(2) -0.013(2) 0.011(2)
C98 0.057(3) 0.065(4) 0.035(3) -0.008(3) -0.008(3) 0.015(3)
C99 0.083(5) 0.083(5) 0.046(4) -0.022(4) -0.024(4) 0.026(4)
C100 0.097(5) 0.065(4) 0.055(4) -0.031(4) -0.040(4) 0.031(4)
C101 0.085(5) 0.042(4) 0.070(5) -0.013(3) -0.040(4) 0.005(3)
C102 0.060(3) 0.038(3) 0.051(3) -0.009(3) -0.023(3) 0.006(3)
C103 0.029(2) 0.022(2) 0.033(3) 0.003(2) -0.001(2) 0.000(2)
C104 0.035(3) 0.037(3) 0.028(3) 0.000(2) -0.003(2) 0.000(2)
C105 0.036(3) 0.044(3) 0.043(3) 0.007(3) -0.005(3) 0.006(3)
C106 0.034(3) 0.033(3) 0.048(3) 0.004(3) 0.005(2) 0.008(2)
C107 0.045(3) 0.034(3) 0.034(3) -0.002(2) -0.003(2) 0.005(2)
C108 0.038(3) 0.035(3) 0.035(3) 0.000(2) -0.009(2) 0.005(2)
C109 0.030(3) 0.053(3) 0.029(3) -0.001(2) 0.000(2) -0.006(2)
C110 0.049(3) 0.056(3) 0.048(3) 0.003(3) 0.011(3) -0.017(3)
C111 0.072(5) 0.076(5) 0.065(4) -0.003(4) 0.016(4) -0.029(4)
C112 0.051(4) 0.115(6) 0.067(5) -0.009(5) 0.013(4) -0.040(4)
C113 0.041(4) 0.116(6) 0.052(4) -0.004(4) 0.008(3) -0.005(4)
C114 0.041(3) 0.077(4) 0.044(3) 0.006(3) 0.002(3) 0.001(3)
C115 0.097(6) 0.059(5) 0.077(6) -0.015(4) 0.012(5) 0.010(5)
N1 0.0185(19) 0.027(2) 0.024(2) 0.0002(16) -0.0011(15) 0.0020(16)
N2 0.0179(18) 0.026(2) 0.0162(18) -0.0002(15) 0.0015(14) -0.0026(15)
N3 0.020(2) 0.027(2) 0.043(2) 0.0004(19) 0.0001(18) -0.0004(17)
N4 0.022(2) 0.029(2) 0.048(3) 0.000(2) 0.0001(19) -0.0029(18)
N5 0.022(2) 0.029(2) 0.027(2) -0.0011(17) 0.0009(16) 0.0018(17)
N6 0.021(2) 0.023(2) 0.042(2) 0.0019(18) -0.0017(17) 0.0012(16)
N7 0.024(2) 0.0218(19) 0.034(2) -0.0033(17) -0.0029(17) 0.0005(16)
N8 0.0216(19) 0.0205(19) 0.0232(19) -0.0015(16) 0.0029(15) 0.0002(15)
N9 0.0188(19) 0.0179(19) 0.032(2) -0.0016(16) -0.0016(16) 0.0008(15)
N10 0.021(2) 0.023(2) 0.041(2) -0.0041(18) -0.0022(18) 0.0020(17)
O1 0.066(7) 0.065(7) 0.044(5) -0.006(7) 0.013(5) 0.029(7)
O2 0.082(7) 0.046(6) 0.059(6) -0.013(5) 0.013(6) -0.018(6)
O4 0.046(6) 0.064(7) 0.112(9) 0.010(6) 0.006(6) 0.020(5)
O1' 0.053(6) 0.062(7) 0.063(7) 0.003(7) 0.013(5) -0.005(7)
O2' 0.100(8) 0.033(5) 0.056(6) -0.008(4) 0.015(6) 0.013(6)
O4' 0.049(6) 0.103(9) 0.066(7) -0.014(6) -0.011(5) 0.017(6)
O3 0.144(5) 0.032(3) 0.093(4) 0.001(3) -0.027(4) -0.009(3)

loop_
_atom_type_symbol
_atom_type_description
_atom_type_scat_dispersion_real
_atom_type_scat_dispersion_imag
_atom_type_scat_source
C C 0.0181 0.0091 'International Tables Vol C Tables 4.2.6.8 and 6.1.1.4'
H H 0.0000 0.0000 'International Tables Vol C Tables 4.2.6.8 and 6.1.1.4'
N N 0.0311 0.0180 'International Tables Vol C Tables 4.2.6.8 and 6.1.1.4'
O O 0.0492 0.0322 'International Tables Vol C Tables 4.2.6.8 and 6.1.1.4'
Cu Cu -1.9646 0.5888 'International Tables Vol C Tables 4.2.6.8 and 6.1.1.4'
P P 0.2955 0.4335 'International Tables Vol C Tables 4.2.6.8 and 6.1.1.4'
Cl Cl 0.3639 0.7018 'International Tables Vol C Tables 4.2.6.8 and 6.1.1.4'

loop_
_geom_angle_atom_site_label_1
_geom_angle_atom_site_label_2
_geom_angle_atom_site_label_3
_geom_angle
N8 Cu1 N2 77.54(15)
N8 Cu1 P5 110.89(12)
N2 Cu1 P5 116.70(11)
N8 Cu1 P6 110.91(12)
N2 Cu1 P6 102.54(11)
P5 Cu1 P6 127.25(5)
N5 Cu2 N1 77.36(16)
N5 Cu2 P4 106.78(13)
N1 Cu2 P4 115.38(12)
N5 Cu2 P3 113.29(13)
N1 Cu2 P3 102.71(12)
P4 Cu2 P3 129.42(6)
N6 Cu3 N7 94.50(17)
N6 Cu3 P2 104.26(13)
N7 Cu3 P2 115.52(13)
N6 Cu3 P1 110.23(14)
N7 Cu3 P1 108.79(12)
P2 Cu3 P1 120.21(6)
C103 P1 C109 104.6(3)
C103 P1 C97 103.6(2)
C109 P1 C97 101.9(3)
C103 P1 Cu3 113.52(18)
C109 P1 Cu3 115.22(18)
C97 P1 Cu3 116.4(2)
C91 P2 C79 103.6(2)
C91 P2 C85 105.6(2)
C79 P2 C85 101.6(3)
C91 P2 Cu3 113.85(18)
C79 P2 Cu3 117.83(18)
C85 P2 Cu3 112.85(18)
C49 P3 C55 105.1(2)
C49 P3 C43 104.6(2)
C55 P3 C43 102.5(2)
C49 P3 Cu2 117.56(17)
C55 P3 Cu2 114.25(18)
C43 P3 Cu2 111.35(17)
C67 P4 C61 106.8(3)
C67 P4 C73 102.3(3)
C61 P4 C73 103.5(3)
C67 P4 Cu2 113.65(19)
C61 P4 Cu2 114.18(19)
C73 P4 Cu2 115.2(2)
C1 P5 C13 105.7(2)
C1 P5 C7 107.0(2)
C13 P5 C7 105.7(2)
C1 P5 Cu1 111.12(16)
C13 P5 Cu1 112.25(17)
C7 P5 Cu1 114.47(16)
C25 P6 C19 104.7(2)
C25 P6 C31 105.3(2)
C19 P6 C31 101.9(2)
C25 P6 Cu1 109.60(17)
C19 P6 Cu1 125.35(17)
C31 P6 Cu1 108.28(16)
O4 Cl1 O3 125.5(6)
O2' Cl1 O3 111.0(5)
O4 Cl1 O1 119.1(8)
O3 Cl1 O1 96.1(6)
O2' Cl1 O1' 111.8(7)
O3 Cl1 O1' 122.9(6)
O4 Cl1 O2 107.7(8)
O3 Cl1 O2 100.5(5)
O1 Cl1 O2 105.2(8)
O2' Cl1 O4' 105.4(7)
O3 Cl1 O4' 99.9(6)
O1' Cl1 O4' 103.2(8)
C2 C1 C6 118.5(5)
C2 C1 P5 123.7(4)
C6 C1 P5 117.1(4)
C3 C2 C1 120.3(5)
C4 C3 C2 120.6(5)
C3 C4 C5 120.2(5)
C4 C5 C6 119.6(5)
C5 C6 C1 120.7(5)
C8 C7 C12 118.8(5)
C8 C7 P5 122.4(4)
C12 C7 P5 118.7(4)
C7 C8 C9 120.5(5)
C10 C9 C8 120.2(5)
C11 C10 C9 118.9(5)
C10 C11 C12 120.8(5)
C11 C12 C7 120.8(5)
C18 C13 C14 118.8(5)
C18 C13 P5 118.4(4)
C14 C13 P5 122.7(4)
C15 C14 C13 119.9(5)
C16 C15 C14 120.1(5)
C17 C16 C15 120.4(5)
C16 C17 C18 119.4(6)
C17 C18 C13 121.3(5)
C20 C19 C24 119.0(4)
C20 C19 P6 119.3(4)
C24 C19 P6 121.6(4)
C19 C20 C21 120.9(5)
C22 C21 C20 119.7(5)
C21 C22 C23 120.3(5)
C22 C23 C24 119.6(5)
C23 C24 C19 120.4(5)
C30 C25 C26 118.8(5)
C30 C25 P6 118.7(4)
C26 C25 P6 122.5(4)
C27 C26 C25 120.5(6)
C28 C27 C26 120.0(6)
C27 C28 C29 120.7(6)
C30 C29 C28 119.0(6)
C29 C30 C25 120.9(6)
C32 C31 C36 119.5(5)
C32 C31 P6 120.6(4)
C36 C31 P6 119.5(4)
C31 C32 C33 120.4(5)
C34 C33 C32 119.2(6)
C35 C34 C33 120.6(6)
C34 C35 C36 120.6(6)
C35 C36 C31 119.8(5)
N7 C37 N8 110.5(4)
N7 C37 C38 132.4(4)
N8 C37 C38 117.1(4)
N2 C38 C41 119.2(4)
N2 C38 C37 111.1(4)
C41 C38 C37 129.6(4)
N2 C39 C40 121.1(4)
N1 C40 C39 121.0(4)
N1 C41 C38 119.9(4)
N1 C41 C42 110.3(4)
C38 C41 C42 129.8(4)
N6 C42 N5 110.7(4)
N6 C42 C41 131.9(4)
N5 C42 C41 117.3(4)
C48 C43 C44 119.2(5)
C48 C43 P3 124.0(4)
C44 C43 P3 116.8(4)
C45 C44 C43 119.8(6)
C46 C45 C44 120.7(6)
C45 C46 C47 120.5(6)
C46 C47 C48 119.1(6)
C43 C48 C47 120.7(6)
C54 C49 C50 119.1(5)
C54 C49 P3 122.8(4)
C50 C49 P3 118.0(4)
C51 C50 C49 120.1(5)
C50 C51 C52 120.1(5)
C53 C52 C51 120.1(5)
C52 C53 C54 120.5(5)
C53 C54 C49 120.1(5)
C60 C55 C56 118.6(5)
C60 C55 P3 119.9(4)
C56 C55 P3 121.5(4)
C57 C56 C55 120.5(6)
C58 C57 C56 120.5(6)
C57 C58 C59 119.6(6)
C60 C59 C58 120.0(6)
C59 C60 C55 120.9(6)
C66 C61 C62 117.7(6)
C66 C61 P4 123.3(5)
C62 C61 P4 118.7(4)
C63 C62 C61 122.2(6)
C62 C63 C64 119.0(7)
C65 C64 C63 119.7(6)
C66 C65 C64 120.7(6)
C65 C66 C61 120.7(6)
C72 C67 C68 120.0(6)
C72 C67 P4 123.4(6)
C68 C67 P4 116.6(5)
C67 C68 C69 120.6(8)
C70 C69 C68 118.3(9)
C71 C70 C69 121.6(8)
C70 C71 C72 121.7(9)
C67 C72 C71 117.8(8)
C74 C73 C78 118.7(5)
C74 C73 P4 118.1(4)
C78 C73 P4 123.1(5)
C75 C74 C73 120.3(6)
C74 C75 C76 120.4(7)
C77 C76 C75 119.7(6)
C76 C77 C78 120.4(6)
C77 C78 C73 120.4(6)
C80 C79 C84 118.8(5)
C80 C79 P2 118.9(4)
C84 C79 P2 122.3(4)
C81 C80 C79 120.7(5)
C82 C81 C80 120.2(5)
C83 C82 C81 120.4(6)
C82 C83 C84 119.9(6)
C79 C84 C83 120.1(6)
C90 C85 C86 117.7(5)
C90 C85 P2 124.5(5)
C86 C85 P2 117.6(4)
C87 C86 C85 121.1(7)
C88 C87 C86 119.6(7)
C89 C88 C87 120.3(6)
C88 C89 C90 120.7(7)
C85 C90 C89 120.6(7)
C92 C91 C96 118.6(5)
C92 C91 P2 122.9(4)
C96 C91 P2 117.9(4)
C91 C92 C93 120.5(6)
C94 C93 C92 120.7(6)
C93 C94 C95 119.5(6)
C94 C95 C96 120.5(6)
C95 C96 C91 120.1(6)
C102 C97 C98 119.7(6)
C102 C97 P1 118.5(5)
C98 C97 P1 121.8(5)
C99 C98 C97 118.0(8)
C100 C99 C98 121.8(8)
C99 C100 C101 120.2(7)
C100 C101 C102 119.5(8)
C97 C102 C101 120.7(8)
C108 C103 C104 118.9(5)
C108 C103 P1 118.0(4)
C104 C103 P1 123.1(4)
C105 C104 C103 119.6(5)
C106 C105 C104 120.7(5)
C107 C106 C105 119.7(5)
C106 C107 C108 119.6(5)
C103 C108 C107 121.4(5)
C110 C109 C114 120.1(6)
C110 C109 P1 123.4(5)
C114 C109 P1 116.5(5)
C109 C110 C111 119.7(7)
C112 C111 C110 120.5(8)
C111 C112 C113 120.2(7)
C112 C113 C114 119.6(8)
C113 C114 C109 119.8(7)
Cl3 C115 Cl2 113.3(5)
C40 N1 C41 118.8(4)
C40 N1 Cu2 123.3(3)
C41 N1 Cu2 116.7(3)
C39 N2 C38 119.5(4)
C39 N2 Cu1 122.4(3)
C38 N2 Cu1 116.4(3)
N4 N3 N5 108.4(4)
N3 N4 N6 109.7(4)
N3 N5 C42 106.7(4)
N3 N5 Cu2 134.6(3)
C42 N5 Cu2 117.6(3)
C42 N6 N4 104.5(4)
C42 N6 Cu3 139.7(4)
N4 N6 Cu3 114.0(3)
C37 N7 N10 104.9(4)
C37 N7 Cu3 138.8(3)
N10 N7 Cu3 114.4(3)
N9 N8 C37 106.2(4)
N9 N8 Cu1 135.2(3)
C37 N8 Cu1 116.2(3)
N10 N9 N8 109.2(4)
N9 N10 N7 109.1(4)

loop_
_geom_bond_atom_site_label_1
_geom_bond_atom_site_label_2
_geom_bond_distance
Cu1 N8 2.033(4)
Cu1 N2 2.108(4)
Cu1 P5 2.2142(14)
Cu1 P6 2.2326(13)
Cu2 N5 2.011(4)
Cu2 N1 2.122(4)
Cu2 P4 2.2366(15)
Cu2 P3 2.2404(14)
Cu3 N6 2.024(4)
Cu3 N7 2.039(4)
Cu3 P2 2.2577(15)
Cu3 P1 2.2676(15)
P1 C103 1.829(5)
P1 C109 1.839(6)
P1 C97 1.840(6)
P2 C91 1.823(5)
P2 C79 1.828(5)
P2 C85 1.841(5)
P3 C49 1.816(5)
P3 C55 1.821(5)
P3 C43 1.840(5)
P4 C67 1.827(6)
P4 C61 1.829(6)
P4 C73 1.830(6)
P5 C1 1.827(5)
P5 C13 1.828(5)
P5 C7 1.834(5)
P6 C25 1.821(5)
P6 C19 1.826(5)
P6 C31 1.839(5)
Cl1 O4 1.311(11)
Cl1 O2' 1.347(10)
Cl1 O3 1.388(5)
Cl1 O1 1.392(13)
Cl1 O1' 1.471(14)
Cl1 O2 1.535(11)
Cl1 O4' 1.573(11)
Cl2 C115 1.747(9)
Cl3 C115 1.734(9)
C1 C2 1.388(7)
C1 C6 1.405(7)
C2 C3 1.379(7)
C3 C4 1.377(8)
C4 C5 1.380(8)
C5 C6 1.380(7)
C7 C8 1.382(7)
C7 C12 1.385(7)
C8 C9 1.394(7)
C9 C10 1.390(8)
C10 C11 1.380(8)
C11 C12 1.381(7)
C13 C18 1.383(7)
C13 C14 1.398(7)
C14 C15 1.388(7)
C15 C16 1.380(8)
C16 C17 1.378(9)
C17 C18 1.383(8)
C19 C20 1.379(7)
C19 C24 1.400(7)
C20 C21 1.393(7)
C21 C22 1.380(8)
C22 C23 1.389(8)
C23 C24 1.390(7)
C25 C30 1.387(7)
C25 C26 1.395(7)
C26 C27 1.388(8)
C27 C28 1.361(9)
C28 C29 1.401(9)
C29 C30 1.386(7)
C31 C32 1.385(7)
C31 C36 1.392(7)
C32 C33 1.389(8)
C33 C34 1.384(9)
C34 C35 1.367(9)
C35 C36 1.378(8)
C37 N7 1.333(6)
C37 N8 1.337(6)
C37 C38 1.476(6)
C38 N2 1.358(6)
C38 C41 1.409(7)
C39 N2 1.327(6)
C39 C40 1.378(7)
C40 N1 1.334(6)
C41 N1 1.362(6)
C41 C42 1.490(6)
C42 N6 1.326(6)
C42 N5 1.333(6)
C43 C48 1.376(8)
C43 C44 1.390(7)
C44 C45 1.389(8)
C45 C46 1.364(10)
C46 C47 1.376(10)
C47 C48 1.404(8)
C49 C54 1.395(7)
C49 C50 1.397(7)
C50 C51 1.382(7)
C51 C52 1.396(7)
C52 C53 1.366(8)
C53 C54 1.389(8)
C55 C60 1.387(8)
C55 C56 1.391(8)
C56 C57 1.383(8)
C57 C58 1.375(9)
C58 C59 1.387(9)
C59 C60 1.382(8)
C61 C66 1.391(8)
C61 C62 1.393(8)
C62 C63 1.384(9)
C63 C64 1.387(9)
C64 C65 1.385(9)
C65 C66 1.383(9)
C67 C72 1.378(10)
C67 C68 1.380(10)
C68 C69 1.401(10)
C69 C70 1.364(13)
C70 C71 1.327(13)
C71 C72 1.412(10)
C73 C74 1.390(8)
C73 C78 1.401(8)
C74 C75 1.382(8)
C75 C76 1.387(10)
C76 C77 1.373(10)
C77 C78 1.379(9)
C79 C80 1.394(7)
C79 C84 1.395(8)
C80 C81 1.379(8)
C81 C82 1.378(8)
C82 C83 1.377(9)
C83 C84 1.396(9)
C85 C90 1.372(8)
C85 C86 1.400(8)
C86 C87 1.378(9)
C87 C88 1.361(10)
C88 C89 1.359(10)
C89 C90 1.383(9)
C91 C92 1.380(7)
C91 C96 1.398(8)
C92 C93 1.398(8)
C93 C94 1.361(9)
C94 C95 1.385(9)
C95 C96 1.390(8)
C97 C102 1.374(9)
C97 C98 1.409(9)
C98 C99 1.394(10)
C99 C100 1.349(12)
C100 C101 1.384(12)
C101 C102 1.386(9)
C103 C108 1.371(8)
C103 C104 1.393(7)
C104 C105 1.391(8)
C105 C106 1.378(8)
C106 C107 1.375(8)
C107 C108 1.389(8)
C109 C110 1.381(9)
C109 C114 1.391(9)
C110 C111 1.381(9)
C111 C112 1.374(12)
C112 C113 1.385(12)
C113 C114 1.388(10)
N3 N4 1.314(6)
N3 N5 1.324(6)
N4 N6 1.357(6)
N7 N10 1.362(5)
N8 N9 1.332(5)
N9 N10 1.309(5)
